data_1552384
loop_
_publ_author_name
'Petty, Anthony J.'
'Ai, Qianxiang'
'Sorli, Jeni C.'
'Haneef, Hamna F.'
'Purdum, Geoffrey E.'
'Boehm, Alex'
'Granger, Devin B.'
'Gu, Kaichen'
'Rubinger, Carla Patricia Lacerda'
'Parkin, Sean R.'
'Graham, Kenneth R.'
'Jurchescu, Oana D.'
'Loo, Yueh-Lin'
'Risko, Chad'
'Anthony, John E.'

_publ_section_title
;
 Computationally aided design of a high-performance organic semiconductor:
 the development of a universal crystal engineering core
;
_journal_name_full 'Chemical Science'
_journal_paper_doi 10.1039/C9SC02930C
_journal_year 2019
_chemical_formula_moiety 'C62 H74 S6 Si2'
_chemical_formula_sum 'C62 H74 S6 Si2'
_chemical_formula_weight 1067.75
_space_group_crystal_system triclinic
_space_group_IT_number 2
_space_group_name_Hall '-P 1'
_space_group_name_H-M_alt 'P -1'
_symmetry_space_group_name_Hall '-P 1'
_symmetry_space_group_name_H-M 'P -1'
_atom_sites_solution_hydrogens difmap
_atom_sites_solution_primary direct
_atom_sites_solution_secondary difmap
_audit_creation_method 'SHELXL-2014/7 and CIFFIX'
_audit_update_record
;
2019-06-13 deposited with the CCDC.    2019-09-30 downloaded from the CCDC.
;
_cell_angle_alpha 70.294(3)
_cell_angle_beta 75.906(2)
_cell_angle_gamma 82.317(2)
_cell_formula_units_Z 1
_cell_length_a 8.1244(3)
_cell_length_b 11.8274(5)
_cell_length_c 16.6285(8)
_cell_measurement_reflns_used 9139
_cell_measurement_temperature 90.0(2)
_cell_measurement_theta_max 68.45
_cell_measurement_theta_min 2.89
_cell_volume 1456.65(11)
_computing_cell_refinement '<i>APEX2</i> (Bruker-AXS, 2006)'
_computing_data_collection '<i>APEX2</i> (Bruker-AXS, 2006)'
_computing_data_reduction '<i>APEX2</i> (Bruker-AXS, 2006)'
_computing_molecular_graphics '<i>XP in SHELXTL</i> (Sheldrick, 2008)'
_computing_publication_material '<i>SHELX</i> (Sheldrick, 2008) and <i>CIFFIX</i> (Parkin, 2013)'
_computing_structure_refinement '<i>SHELXL-2014/7</i> (Sheldrick, 2015b)'
_computing_structure_solution '<i>SHELXT</i> (Sheldrick, 2015a)'
_diffrn_ambient_temperature 90.0(2)
_diffrn_detector_area_resol_mean 5.6
_diffrn_measured_fraction_theta_full 0.974
_diffrn_measured_fraction_theta_max 0.966
_diffrn_measurement_device_type 'Bruker X8 Proteum diffractometer'
_diffrn_measurement_method '\f and \w scans'
_diffrn_radiation_type CuK\a
_diffrn_radiation_wavelength 1.54178
_diffrn_reflns_av_R_equivalents 0.0506
_diffrn_reflns_av_unetI/netI 0.0425
_diffrn_reflns_Laue_measured_fraction_full 0.974
_diffrn_reflns_Laue_measured_fraction_max 0.966
_diffrn_reflns_limit_h_max 5
_diffrn_reflns_limit_h_min -9
_diffrn_reflns_limit_k_max 12
_diffrn_reflns_limit_k_min -14
_diffrn_reflns_limit_l_max 19
_diffrn_reflns_limit_l_min -19
_diffrn_reflns_number 19017
_diffrn_reflns_point_group_measured_fraction_full 0.974
_diffrn_reflns_point_group_measured_fraction_max 0.966
_diffrn_reflns_theta_full 67.679
_diffrn_reflns_theta_max 68.313
_diffrn_reflns_theta_min 2.889
_diffrn_source 'fine-focus rotating anode'
_exptl_absorpt_coefficient_mu 2.841
_exptl_absorpt_correction_T_max 0.864
_exptl_absorpt_correction_T_min 0.640
_exptl_absorpt_correction_type multi-scan
_exptl_absorpt_process_details '<i>SADABS</i> (Krause et al., 2015)'
_exptl_crystal_colour orange-brown
_exptl_crystal_density_diffrn 1.217
_exptl_crystal_description tablet
_exptl_crystal_F_000 570
_exptl_crystal_size_max 0.180
_exptl_crystal_size_mid 0.120
_exptl_crystal_size_min 0.030
_refine_diff_density_max 0.643
_refine_diff_density_min -0.431
_refine_diff_density_rms 0.056
_refine_ls_extinction_method none
_refine_ls_goodness_of_fit_ref 1.035
_refine_ls_hydrogen_treatment constr
_refine_ls_matrix_type full
_refine_ls_number_parameters 449
_refine_ls_number_reflns 5158
_refine_ls_number_restraints 421
_refine_ls_restrained_S_all 1.002
_refine_ls_R_factor_all 0.0620
_refine_ls_R_factor_gt 0.0506
_refine_ls_shift/su_max 0.006
_refine_ls_shift/su_mean 0.000
_refine_ls_structure_factor_coef Fsqd
_refine_ls_weighting_details 'w=1/[\s^2^(Fo^2^)+(0.0659P)^2^+1.1793P] where P=(Fo^2^+2Fc^2^)/3'
_refine_ls_weighting_scheme calc
_refine_ls_wR_factor_gt 0.1323
_refine_ls_wR_factor_ref 0.1418
_reflns_Friedel_coverage 0.000
_reflns_number_gt 4254
_reflns_number_total 5158
_reflns_threshold_expression 'I > 2\s(I)'
_cod_data_source_file c9sc02930c2.cif
_cod_data_source_block x15193
_cod_database_code 1552384
_shelx_shelxl_version_number 2014/7
_shelx_space_group_comment
; 
The symmetry employed for this shelxl refinement is uniquely defined 
by the following loop, which should always be used as a source of 
symmetry information in preference to the above space-group names. 
They are only intended as comments. 
;
_shelx_estimated_absorpt_t_min 0.629
_shelx_estimated_absorpt_t_max 0.920
_exptl_absorpt_special_details
; 
In addition to absorption, multi-scan techniques also correct other slowly 
varying changes in scale factor over reciprocal space, such as those caused 
by x-ray beam inhomogeneity, goniometer imperfection, crystal decomposition, 
crystal longer than the x-ray beam cross section, absorption by the crystal 
mount etc.  These account, by and large, for much of the difference between 
estimated values of Tmin and Tmax and the _exptl_absorpt_correction_ values. 
;

loop_
_space_group_symop_operation_xyz
'x, y, z'
'-x, -y, -z'

loop_
_atom_site_label
_atom_site_type_symbol
_atom_site_fract_x
_atom_site_fract_y
_atom_site_fract_z
_atom_site_U_iso_or_equiv
_atom_site_adp_type
_atom_site_occupancy
_atom_site_site_symmetry_order
_atom_site_calc_flag
_atom_site_refinement_flags_posn
_atom_site_refinement_flags_adp
_atom_site_refinement_flags_occupancy
_atom_site_disorder_assembly
_atom_site_disorder_group
Si1 Si 0.44641(10) 0.67291(6) 0.79972(5) 0.0378(2) Uani 1 1 d D . . . .
C1 C 0.4799(3) 0.5420(2) 0.57340(15) 0.0271(5) Uani 1 1 d . . . . .
C2 C 0.3601(17) 0.5658(19) 0.5267(10) 0.0229(9) Uani 0.668(2) 1 d D U P A 1
C3 C 0.3680(7) 0.5291(7) 0.4532(5) 0.0250(5) Uani 0.668(2) 1 d D U P A 1
C4 C 0.2210(6) 0.5695(4) 0.4192(4) 0.0271(11) Uani 0.668(2) 1 d D U P A 1
H4 H 0.2037 0.5513 0.3705 0.033 Uiso 0.668(2) 1 calc R U P A 1
C5 C 0.1061(16) 0.636(2) 0.4605(12) 0.0226(9) Uani 0.668(2) 1 d D U P A 1
S1 S 0.16902(12) 0.64915(10) 0.54952(7) 0.0238(3) Uani 0.668(2) 1 d D U P A 1
C3' C 0.3879(14) 0.5220(14) 0.4481(10) 0.0238(3) Uani 0.332(2) 1 d D U P A 2
C2' C 0.344(4) 0.571(4) 0.518(2) 0.0229(9) Uani 0.332(2) 1 d D U P A 2
C4' C 0.1803(10) 0.6322(8) 0.5220(6) 0.0226(9) Uani 0.332(2) 1 d D U P A 2
H4' H 0.1283 0.6686 0.5656 0.027 Uiso 0.332(2) 1 calc R U P A 2
C5' C 0.106(4) 0.633(5) 0.456(3) 0.0271(11) Uani 0.332(2) 1 d D U P A 2
S1' S 0.2322(3) 0.5634(2) 0.38524(17) 0.0250(5) Uani 0.332(2) 1 d D U P A 2
C6 C -0.0572(18) 0.691(2) 0.4403(11) 0.0248(5) Uani 0.8538(17) 1 d D U P A 1
C7 C -0.1767(4) 0.7515(3) 0.4851(2) 0.0272(7) Uani 0.8538(17) 1 d D U P A 1
H7 H -0.1635 0.7644 0.5365 0.033 Uiso 0.8538(17) 1 calc R U P A 1
C8 C -0.3239(6) 0.7941(4) 0.4493(3) 0.0244(8) Uani 0.8538(17) 1 d D U P A 1
C9 C -0.3090(5) 0.7658(6) 0.3714(3) 0.0265(6) Uani 0.8538(17) 1 d D U P A 1
S2 S -0.11649(8) 0.68607(7) 0.34731(5) 0.0281(2) Uani 0.8538(17) 1 d D U P A 1
C10 C -0.4367(5) 0.7961(7) 0.3243(4) 0.0297(6) Uani 0.8538(17) 1 d D U P A 1
H10 H -0.4255 0.7737 0.2733 0.036 Uiso 0.8538(17) 1 calc R U P A 1
C11 C -0.5815(9) 0.8601(13) 0.3541(6) 0.0290(6) Uani 0.8538(17) 1 d D U P A 1
C12 C -0.7313(13) 0.9001(12) 0.3197(6) 0.0382(12) Uani 0.8538(17) 1 d D U P A 1
H12 H -0.7458 0.8866 0.2687 0.046 Uiso 0.8538(17) 1 calc R U P A 1
C13 C -0.8494(5) 0.9580(5) 0.3652(4) 0.0377(9) Uani 0.8538(17) 1 d D U P A 1
H13 H -0.9555 0.9896 0.3500 0.045 Uiso 0.8538(17) 1 calc R U P A 1
S3 S -0.78783(10) 0.96924(12) 0.45536(7) 0.0374(3) Uani 0.8538(17) 1 d D U P A 1
C14 C -0.5935(10) 0.8921(13) 0.4302(6) 0.0293(7) Uani 0.8538(17) 1 d D U P A 1
C15 C -0.4689(9) 0.8585(9) 0.4793(6) 0.0282(10) Uani 0.8538(17) 1 d D U P A 1
H15 H -0.4818 0.8786 0.5313 0.034 Uiso 0.8538(17) 1 calc R U P A 1
C6' C -0.050(11) 0.690(14) 0.443(6) 0.0248(5) Uani 0.1462(17) 1 d D U P A 2
C7' C -0.1275(18) 0.7047(17) 0.3768(10) 0.0281(2) Uani 0.1462(17) 1 d D U P A 2
H7' H -0.0775 0.6759 0.3290 0.034 Uiso 0.1462(17) 1 calc R U P A 2
C8' C -0.292(3) 0.767(4) 0.385(2) 0.0265(6) Uani 0.1462(17) 1 d D U P A 2
C9' C -0.324(3) 0.815(3) 0.4552(19) 0.0244(8) Uani 0.1462(17) 1 d D U P A 2
S2' S -0.1723(7) 0.7563(5) 0.5195(4) 0.0272(7) Uani 0.1462(17) 1 d D U P A 2
C10' C -0.476(5) 0.874(7) 0.481(3) 0.0282(10) Uani 0.1462(17) 1 d D U P A 2
H10' H -0.4944 0.9024 0.5297 0.034 Uiso 0.1462(17) 1 calc R U P A 2
C11' C -0.601(6) 0.891(8) 0.433(4) 0.0293(7) Uani 0.1462(17) 1 d D U P A 2
C12' C -0.755(3) 0.965(3) 0.4389(19) 0.0374(3) Uani 0.1462(17) 1 d D U P A 2
H12' H -0.7924 1.0046 0.4819 0.045 Uiso 0.1462(17) 1 calc R U P A 2
C13' C -0.840(3) 0.974(4) 0.378(2) 0.0377(9) Uani 0.1462(17) 1 d D U P A 2
H13' H -0.9503 1.0125 0.3767 0.045 Uiso 0.1462(17) 1 calc R U P A 2
S3' S -0.729(2) 0.9062(19) 0.3006(10) 0.0382(12) Uani 0.1462(17) 1 d D U P A 2
C14' C -0.563(6) 0.857(8) 0.356(4) 0.0290(6) Uani 0.1462(17) 1 d D U P A 2
C15' C -0.411(4) 0.795(5) 0.332(2) 0.0297(6) Uani 0.1462(17) 1 d D U P A 2
H15' H -0.3887 0.7722 0.2806 0.036 Uiso 0.1462(17) 1 calc R U P A 2
C16 C 0.4653(3) 0.5858(2) 0.64530(17) 0.0343(6) Uani 1 1 d . . . . .
C17 C 0.4585(4) 0.6231(2) 0.70486(18) 0.0398(6) Uani 1 1 d . . . . .
C18 C 0.659(2) 0.6369(10) 0.8343(9) 0.053(2) Uani 0.668(2) 1 d D . P A 1
H18 H 0.6491 0.6633 0.8865 0.063 Uiso 0.668(2) 1 calc R U P A 1
C19 C 0.7997(18) 0.7032(9) 0.7625(15) 0.102(4) Uani 0.668(2) 1 d D . P A 1
H19A H 0.9071 0.6833 0.7824 0.153 Uiso 0.668(2) 1 calc R U P A 1
H19B H 0.7727 0.7901 0.7482 0.153 Uiso 0.668(2) 1 calc R U P A 1
H19C H 0.8103 0.6792 0.7104 0.153 Uiso 0.668(2) 1 calc R U P A 1
C20 C 0.7061(10) 0.5024(6) 0.8597(4) 0.077(2) Uani 0.668(2) 1 d D . P A 1
H20A H 0.7231 0.4757 0.8084 0.116 Uiso 0.668(2) 1 calc R U P A 1
H20B H 0.6144 0.4590 0.9054 0.116 Uiso 0.668(2) 1 calc R U P A 1
H20C H 0.8113 0.4860 0.8816 0.116 Uiso 0.668(2) 1 calc R U P A 1
C18' C 0.669(5) 0.641(2) 0.817(2) 0.053(2) Uani 0.332(2) 1 d D . P A 2
H18' H 0.6591 0.6431 0.8777 0.063 Uiso 0.332(2) 1 calc R U P A 2
C19' C 0.781(4) 0.743(2) 0.759(4) 0.102(4) Uani 0.332(2) 1 d D . P A 2
H19D H 0.7196 0.8203 0.7596 0.153 Uiso 0.332(2) 1 calc R U P A 2
H19E H 0.8844 0.7358 0.7816 0.153 Uiso 0.332(2) 1 calc R U P A 2
H19F H 0.8118 0.7396 0.6995 0.153 Uiso 0.332(2) 1 calc R U P A 2
C20' C 0.766(2) 0.5217(14) 0.8160(9) 0.077(2) Uani 0.332(2) 1 d D . P A 2
H20D H 0.6943 0.4552 0.8532 0.116 Uiso 0.332(2) 1 calc R U P A 2
H20E H 0.7968 0.5186 0.7560 0.116 Uiso 0.332(2) 1 calc R U P A 2
H20F H 0.8694 0.5148 0.8382 0.116 Uiso 0.332(2) 1 calc R U P A 2
C21 C 0.3957(3) 0.8395(2) 0.76675(17) 0.0363(6) Uani 1 1 d . . . . .
H21 H 0.4944 0.8780 0.7207 0.044 Uiso 1 1 calc R U . . .
C22 C 0.2385(4) 0.8780(3) 0.7268(2) 0.0475(7) Uani 1 1 d . . . . .
H22A H 0.1375 0.8469 0.7714 0.071 Uiso 1 1 calc R U . . .
H22B H 0.2511 0.8459 0.6783 0.071 Uiso 1 1 calc R U . . .
H22C H 0.2262 0.9660 0.7049 0.071 Uiso 1 1 calc R U . . .
C23 C 0.3790(5) 0.8877(3) 0.8436(2) 0.0544(8) Uani 1 1 d . . . . .
H23A H 0.3609 0.9755 0.8235 0.082 Uiso 1 1 calc R U . . .
H23B H 0.4832 0.8657 0.8665 0.082 Uiso 1 1 calc R U . . .
H23C H 0.2821 0.8528 0.8899 0.082 Uiso 1 1 calc R U . . .
C24 C 0.2868(11) 0.5797(5) 0.8892(7) 0.0519(18) Uani 0.668(2) 1 d D U P A 1
H24A H 0.2847 0.5956 0.9442 0.062 Uiso 0.668(2) 1 calc R U P A 1
H24B H 0.1727 0.6030 0.8754 0.062 Uiso 0.668(2) 1 calc R U P A 1
C25 C 0.3257(9) 0.4449(5) 0.9025(4) 0.0747(17) Uani 0.668(2) 1 d D U P A 1
H25A H 0.3450 0.4322 0.8450 0.090 Uiso 0.668(2) 1 calc R U P A 1
H25B H 0.4332 0.4208 0.9234 0.090 Uiso 0.668(2) 1 calc R U P A 1
C26 C 0.1931(7) 0.3633(4) 0.9646(3) 0.0565(13) Uani 0.668(2) 1 d D U P A 1
H26A H 0.0885 0.3789 0.9412 0.068 Uiso 0.668(2) 1 calc R U P A 1
H26B H 0.1650 0.3790 1.0214 0.068 Uiso 0.668(2) 1 calc R U P A 1
C27 C 0.2596(12) 0.2297(6) 0.9781(6) 0.066(2) Uani 0.668(2) 1 d D U P A 1
H27A H 0.2798 0.2137 0.9217 0.079 Uiso 0.668(2) 1 calc R U P A 1
H27B H 0.3699 0.2174 0.9961 0.079 Uiso 0.668(2) 1 calc R U P A 1
C28 C 0.1378(7) 0.1398(5) 1.0463(3) 0.0546(12) Uani 0.668(2) 1 d D U P A 1
H28A H 0.0286 0.1508 1.0274 0.065 Uiso 0.668(2) 1 calc R U P A 1
H28B H 0.1150 0.1575 1.1023 0.065 Uiso 0.668(2) 1 calc R U P A 1
C29 C 0.2035(9) 0.0090(6) 1.0620(4) 0.0561(14) Uani 0.668(2) 1 d D U P A 1
H29A H 0.2443 -0.0040 1.0044 0.067 Uiso 0.668(2) 1 calc R U P A 1
H29B H 0.3030 -0.0039 1.0892 0.067 Uiso 0.668(2) 1 calc R U P A 1
C30 C 0.0816(7) -0.0843(4) 1.1175(3) 0.0556(12) Uani 0.668(2) 1 d D U P A 1
H30A H -0.0197 -0.0709 1.0915 0.067 Uiso 0.668(2) 1 calc R U P A 1
H30B H 0.0438 -0.0743 1.1761 0.067 Uiso 0.668(2) 1 calc R U P A 1
C31 C 0.1523(8) -0.2105(5) 1.1278(4) 0.0682(15) Uani 0.668(2) 1 d D U P A 1
H31A H 0.1936 -0.2206 1.0700 0.102 Uiso 0.668(2) 1 calc R U P A 1
H31B H 0.0631 -0.2664 1.1619 0.102 Uiso 0.668(2) 1 calc R U P A 1
H31C H 0.2465 -0.2270 1.1581 0.102 Uiso 0.668(2) 1 calc R U P A 1
C24' C 0.253(2) 0.6065(12) 0.8862(16) 0.0519(18) Uani 0.332(2) 1 d D U P A 2
H24C H 0.2441 0.6417 0.9334 0.062 Uiso 0.332(2) 1 calc R U P A 2
H24D H 0.1538 0.6420 0.8591 0.062 Uiso 0.332(2) 1 calc R U P A 2
C25' C 0.2172(15) 0.4735(9) 0.9330(7) 0.063(3) Uani 0.332(2) 1 d D U P A 2
H25C H 0.3043 0.4358 0.9680 0.075 Uiso 0.332(2) 1 calc R U P A 2
H25D H 0.1052 0.4680 0.9739 0.075 Uiso 0.332(2) 1 calc R U P A 2
C26' C 0.2176(16) 0.405(1) 0.8736(8) 0.074(3) Uani 0.332(2) 1 d D U P A 2
H26C H 0.3353 0.3976 0.8404 0.089 Uiso 0.332(2) 1 calc R U P A 2
H26D H 0.1472 0.4512 0.8310 0.089 Uiso 0.332(2) 1 calc R U P A 2
C27' C 0.1501(17) 0.277(1) 0.9198(10) 0.088(4) Uani 0.332(2) 1 d D U P A 2
H27C H 0.0308 0.2852 0.9509 0.106 Uiso 0.332(2) 1 calc R U P A 2
H27D H 0.1494 0.2406 0.8743 0.106 Uiso 0.332(2) 1 calc R U P A 2
C28' C 0.249(2) 0.1905(11) 0.9849(14) 0.072(5) Uani 0.332(2) 1 d D U P A 2
H28C H 0.2380 0.2222 1.0341 0.087 Uiso 0.332(2) 1 calc R U P A 2
H28D H 0.3708 0.1899 0.9558 0.087 Uiso 0.332(2) 1 calc R U P A 2
C29' C 0.1955(16) 0.0602(10) 1.0227(9) 0.057(3) Uani 0.332(2) 1 d D U P A 2
H29C H 0.0849 0.0578 1.0644 0.069 Uiso 0.332(2) 1 calc R U P A 2
H29D H 0.1781 0.0351 0.9745 0.069 Uiso 0.332(2) 1 calc R U P A 2
C30' C 0.3192(15) -0.0301(9) 1.0689(7) 0.064(3) Uani 0.332(2) 1 d D U P A 2
H30C H 0.4283 -0.0318 1.0267 0.077 Uiso 0.332(2) 1 calc R U P A 2
H30D H 0.3411 -0.0038 1.1158 0.077 Uiso 0.332(2) 1 calc R U P A 2
C31' C 0.2570(16) -0.1534(9) 1.1078(7) 0.065(3) Uani 0.332(2) 1 d D U P A 2
H31D H 0.3421 -0.2080 1.1368 0.097 Uiso 0.332(2) 1 calc R U P A 2
H31E H 0.1503 -0.1529 1.1507 0.097 Uiso 0.332(2) 1 calc R U P A 2
H31F H 0.2376 -0.1808 1.0616 0.097 Uiso 0.332(2) 1 calc R U P A 2

loop_
_atom_site_aniso_label
_atom_site_aniso_U_11
_atom_site_aniso_U_22
_atom_site_aniso_U_33
_atom_site_aniso_U_23
_atom_site_aniso_U_13
_atom_site_aniso_U_12
Si1 0.0548(5) 0.0304(4) 0.0330(4) -0.0134(3) -0.0154(3) 0.0009(3)
C1 0.0255(11) 0.0241(12) 0.0342(12) -0.0126(10) -0.0048(9) -0.0039(9)
C2 0.012(3) 0.022(2) 0.037(3) -0.011(3) -0.0067(12) 0.0010(18)
C3 0.0139(8) 0.0270(9) 0.0372(12) -0.0126(9) -0.0089(8) 0.0016(6)
C4 0.0214(18) 0.028(2) 0.039(2) -0.0155(19) -0.0119(18) 0.0006(13)
C5 0.0117(14) 0.021(2) 0.036(3) -0.0112(17) -0.0034(14) -0.0005(12)
S1 0.0129(4) 0.0254(5) 0.0377(6) -0.0158(4) -0.0087(4) 0.0044(3)
C3' 0.0129(4) 0.0254(5) 0.0377(6) -0.0158(4) -0.0087(4) 0.0044(3)
C2' 0.012(3) 0.022(2) 0.037(3) -0.011(3) -0.0067(12) 0.0010(18)
C4' 0.0117(14) 0.021(2) 0.036(3) -0.0112(17) -0.0034(14) -0.0005(12)
C5' 0.0214(18) 0.028(2) 0.039(2) -0.0155(19) -0.0119(18) 0.0006(13)
S1' 0.0139(8) 0.0270(9) 0.0372(12) -0.0126(9) -0.0089(8) 0.0016(6)
C6 0.0140(17) 0.0235(12) 0.0378(16) -0.0102(14) -0.0069(9) -0.0003(14)
C7 0.0149(9) 0.0301(11) 0.039(2) -0.0135(16) -0.0098(14) 0.0045(7)
C8 0.015(1) 0.019(2) 0.0399(14) -0.0081(11) -0.0094(9) 0.0000(11)
C9 0.0154(13) 0.0243(12) 0.041(2) -0.0094(14) -0.0086(10) -0.0012(11)
S2 0.0169(3) 0.0316(4) 0.0412(4) -0.0178(3) -0.0099(3) 0.0035(3)
C10 0.0218(18) 0.0293(12) 0.0418(17) -0.0125(13) -0.0118(12) -0.0017(16)
C11 0.016(2) 0.0254(14) 0.0438(14) -0.0053(12) -0.0117(13) -0.0009(18)
C12 0.0249(9) 0.0359(17) 0.053(4) -0.005(3) -0.021(2) -0.0004(10)
C13 0.0199(12) 0.033(2) 0.059(2) -0.0085(13) -0.0189(12) 0.0041(13)
S3 0.0158(5) 0.0398(4) 0.0560(6) -0.0156(4) -0.0120(4) 0.0095(4)
C14 0.0165(12) 0.0262(12) 0.0422(15) -0.0066(12) -0.0076(12) 0.0000(12)
C15 0.0188(12) 0.026(4) 0.0405(13) -0.0108(15) -0.0089(10) 0.0025(10)
C6' 0.0140(17) 0.0235(12) 0.0378(16) -0.0102(14) -0.0069(9) -0.0003(14)
C7' 0.0169(3) 0.0316(4) 0.0412(4) -0.0178(3) -0.0099(3) 0.0035(3)
C8' 0.0154(13) 0.0243(12) 0.041(2) -0.0094(14) -0.0086(10) -0.0012(11)
C9' 0.015(1) 0.019(2) 0.0399(14) -0.0081(11) -0.0094(9) 0.0000(11)
S2' 0.0149(9) 0.0301(11) 0.039(2) -0.0135(16) -0.0098(14) 0.0045(7)
C10' 0.0188(12) 0.026(4) 0.0405(13) -0.0108(15) -0.0089(10) 0.0025(10)
C11' 0.0165(12) 0.0262(12) 0.0422(15) -0.0066(12) -0.0076(12) 0.0000(12)
C12' 0.0158(5) 0.0398(4) 0.0560(6) -0.0156(4) -0.0120(4) 0.0095(4)
C13' 0.0199(12) 0.033(2) 0.059(2) -0.0085(13) -0.0189(12) 0.0041(13)
S3' 0.0249(9) 0.0359(17) 0.053(4) -0.005(3) -0.021(2) -0.0004(10)
C14' 0.016(2) 0.0254(14) 0.0438(14) -0.0053(12) -0.0117(13) -0.0009(18)
C15' 0.0218(18) 0.0293(12) 0.0418(17) -0.0125(13) -0.0118(12) -0.0017(16)
C16 0.0414(14) 0.0252(12) 0.0380(14) -0.0119(10) -0.0094(11) -0.0016(10)
C17 0.0513(16) 0.0314(14) 0.0406(15) -0.0144(11) -0.0147(12) 0.0020(12)
C18 0.083(3) 0.050(2) 0.041(7) -0.025(3) -0.037(4) 0.016(2)
C19 0.052(4) 0.079(8) 0.144(5) 0.020(9) -0.048(4) 0.004(6)
C20 0.098(6) 0.071(4) 0.070(5) -0.030(4) -0.041(4) 0.035(4)
C18' 0.083(3) 0.050(2) 0.041(7) -0.025(3) -0.037(4) 0.016(2)
C19' 0.052(4) 0.079(8) 0.144(5) 0.020(9) -0.048(4) 0.004(6)
C20' 0.098(6) 0.071(4) 0.070(5) -0.030(4) -0.041(4) 0.035(4)
C21 0.0444(14) 0.0325(13) 0.0348(13) -0.0142(11) -0.0087(11) -0.0019(11)
C22 0.0499(17) 0.0406(16) 0.0561(18) -0.0191(13) -0.0180(14) 0.0061(13)
C23 0.083(2) 0.0416(17) 0.0478(17) -0.0254(14) -0.0174(16) 0.0028(16)
C24 0.072(4) 0.041(3) 0.0387(18) -0.001(3) -0.016(3) -0.014(3)
C25 0.102(5) 0.048(3) 0.061(3) -0.012(2) 0.009(3) -0.024(3)
C26 0.077(3) 0.054(3) 0.042(2) -0.007(2) -0.018(2) -0.026(2)
C27 0.082(5) 0.056(4) 0.060(3) -0.017(3) -0.009(3) -0.020(3)
C28 0.062(3) 0.057(3) 0.051(3) -0.021(2) -0.016(2) -0.007(2)
C29 0.062(3) 0.054(3) 0.057(3) -0.019(2) -0.020(3) -0.002(3)
C30 0.074(3) 0.051(3) 0.046(3) -0.017(2) -0.020(2) -0.002(2)
C31 0.099(4) 0.052(3) 0.054(3) -0.019(2) -0.015(3) 0.002(3)
C24' 0.072(4) 0.041(3) 0.0387(18) -0.001(3) -0.016(3) -0.014(3)
C25' 0.060(6) 0.044(5) 0.068(6) -0.007(4) 0.001(5) -0.006(4)
C26' 0.070(7) 0.070(6) 0.080(7) -0.024(5) -0.012(5) -0.007(5)
C27' 0.081(8) 0.066(6) 0.127(9) -0.024(5) -0.048(7) -0.006(5)
C28' 0.061(8) 0.060(6) 0.112(10) -0.027(6) -0.043(7) -0.012(5)
C29' 0.063(6) 0.053(5) 0.076(7) -0.041(5) -0.016(5) -0.013(5)
C30' 0.060(6) 0.066(5) 0.068(6) -0.021(5) -0.009(5) -0.017(5)
C31' 0.080(7) 0.062(6) 0.060(6) -0.020(5) -0.014(5) -0.030(5)

loop_
_atom_type_symbol
_atom_type_description
_atom_type_scat_dispersion_real
_atom_type_scat_dispersion_imag
_atom_type_scat_source
C C 0.0181 0.0091 'International Tables Vol C Tables 4.2.6.8 and 6.1.1.4'
H H 0.0000 0.0000 'International Tables Vol C Tables 4.2.6.8 and 6.1.1.4'
Si Si 0.2541 0.3302 'International Tables Vol C Tables 4.2.6.8 and 6.1.1.4'
S S 0.3331 0.5567 'International Tables Vol C Tables 4.2.6.8 and 6.1.1.4'

loop_
_geom_angle_atom_site_label_1
_geom_angle_atom_site_label_2
_geom_angle_atom_site_label_3
_geom_angle
_geom_angle_site_symmetry_1
_geom_angle_site_symmetry_3
C17 Si1 C24 105.5(4) . .
C17 Si1 C18' 102.6(11) . .
C17 Si1 C21 108.11(12) . .
C24 Si1 C21 115.9(2) . .
C18' Si1 C21 109.2(8) . .
C17 Si1 C18 109.5(4) . .
C24 Si1 C18 107.8(5) . .
C21 Si1 C18 109.9(4) . .
C17 Si1 C24' 107.9(9) . .
C18' Si1 C24' 123.9(13) . .
C21 Si1 C24' 104.5(5) . .
C3' C1 C16 119.7(7) 2_666 .
C2 C1 C16 122.5(4) . .
C2 C1 C3 117.2(3) . 2_666
C16 C1 C3 120.4(3) . 2_666
C3' C1 C2' 117.5(6) 2_666 .
C16 C1 C2' 122.8(7) . .
C1 C2 C3 125.7(8) . .
C1 C2 S1 123.4(6) . .
C3 C2 S1 111.0(6) . .
C4 C3 C2 111.1(5) . .
C4 C3 C1 131.7(6) . 2_666
C2 C3 C1 117.2(7) . 2_666
C5 C4 C3 115.2(7) . .
C5 C4 H4 122.4 . .
C3 C4 H4 122.4 . .
C4 C5 C6 128.2(11) . .
C4 C5 S1 111.9(5) . .
C6 C5 S1 119.9(8) . .
C5 S1 C2 90.8(4) . .
C1 C3' C2' 129.3(14) 2_666 .
C1 C3' S1' 119.8(10) 2_666 .
C2' C3' S1' 110.9(10) . .
C3' C2' C4' 111.5(13) . .
C3' C2' C1 113.2(15) . .
C4' C2' C1 135.2(13) . .
C5' C4' C2' 113.0(12) . .
C5' C4' H4' 123.5 . .
C2' C4' H4' 123.5 . .
C4' C5' C6' 125(2) . .
C4' C5' S1' 113.3(10) . .
C6' C5' S1' 121.7(18) . .
C5' S1' C3' 91.1(7) . .
C7 C6 C5 128.0(7) . .
C7 C6 S2 111.7(2) . .
C5 C6 S2 120.3(6) . .
C6 C7 C8 114.8(4) . .
C6 C7 H7 122.6 . .
C8 C7 H7 122.6 . .
C15 C8 C9 119.7(3) . .
C15 C8 C7 129.2(3) . .
C9 C8 C7 111.1(3) . .
C10 C9 C8 122.6(3) . .
C10 C9 S2 126.4(3) . .
C8 C9 S2 111.0(2) . .
C9 S2 C6 91.31(15) . .
C9 C10 C11 117.8(3) . .
C9 C10 H10 121.1 . .
C11 C10 H10 121.1 . .
C10 C11 C14 119.5(3) . .
C10 C11 C12 129.4(4) . .
C14 C11 C12 111.0(4) . .
C13 C12 C11 114.4(5) . .
C13 C12 H12 122.8 . .
C11 C12 H12 122.8 . .
C12 C13 S3 112.7(4) . .
C12 C13 H13 123.7 . .
S3 C13 H13 123.7 . .
C13 S3 C14 90.97(18) . .
C15 C14 C11 122.9(3) . .
C15 C14 S3 126.0(3) . .
C11 C14 S3 111.0(3) . .
C14 C15 C8 117.4(3) . .
C14 C15 H15 121.3 . .
C8 C15 H15 121.3 . .
C7' C6' C5' 129.3(16) . .
C7' C6' S2' 111.8(8) . .
C5' C6' S2' 119.0(16) . .
C6' C7' C8' 114.4(10) . .
C6' C7' H7' 122.8 . .
C8' C7' H7' 122.8 . .
C15' C8' C9' 117.9(11) . .
C15' C8' C7' 131.1(12) . .
C9' C8' C7' 110.7(10) . .
C10' C9' C8' 123.4(12) . .
C10' C9' S2' 124.2(13) . .
C8' C9' S2' 110.6(9) . .
C9' S2' C6' 91.4(7) . .
C9' C10' C11' 118.0(12) . .
C9' C10' H10' 121.0 . .
C11' C10' H10' 121.0 . .
C10' C11' C14' 119.0(14) . .
C10' C11' C12' 127(2) . .
C14' C11' C12' 111.8(13) . .
C13' C12' C11' 113.5(11) . .
C13' C12' H12' 123.3 . .
C11' C12' H12' 123.3 . .
C12' C13' S3' 112.9(9) . .
C12' C13' H13' 123.6 . .
S3' C13' H13' 123.6 . .
C13' S3' C14' 91.2(7) . .
C15' C14' C11' 122.4(11) . .
C15' C14' S3' 127.5(12) . .
C11' C14' S3' 110.1(9) . .
C14' C15' C8' 118.5(11) . .
C14' C15' H15' 120.7 . .
C8' C15' H15' 120.7 . .
C17 C16 C1 177.9(3) . .
C16 C17 Si1 177.2(2) . .
C19 C18 C20 109.2(8) . .
C19 C18 Si1 111.4(10) . .
C20 C18 Si1 111.4(11) . .
C19 C18 H18 108.2 . .
C20 C18 H18 108.2 . .
Si1 C18 H18 108.2 . .
C18 C19 H19A 109.5 . .
C18 C19 H19B 109.5 . .
H19A C19 H19B 109.5 . .
C18 C19 H19C 109.5 . .
H19A C19 H19C 109.5 . .
H19B C19 H19C 109.5 . .
C18 C20 H20A 109.5 . .
C18 C20 H20B 109.5 . .
H20A C20 H20B 109.5 . .
C18 C20 H20C 109.5 . .
H20A C20 H20C 109.5 . .
H20B C20 H20C 109.5 . .
C19' C18' C20' 108.9(18) . .
C19' C18' Si1 112(2) . .
C20' C18' Si1 121(2) . .
C19' C18' H18' 104.4 . .
C20' C18' H18' 104.4 . .
Si1 C18' H18' 104.4 . .
C18' C19' H19D 109.5 . .
C18' C19' H19E 109.5 . .
H19D C19' H19E 109.5 . .
C18' C19' H19F 109.5 . .
H19D C19' H19F 109.5 . .
H19E C19' H19F 109.5 . .
C18' C20' H20D 109.5 . .
C18' C20' H20E 109.5 . .
H20D C20' H20E 109.5 . .
C18' C20' H20F 109.5 . .
H20D C20' H20F 109.5 . .
H20E C20' H20F 109.5 . .
C22 C21 C23 110.7(2) . .
C22 C21 Si1 113.39(18) . .
C23 C21 Si1 111.27(19) . .
C22 C21 H21 107.1 . .
C23 C21 H21 107.1 . .
Si1 C21 H21 107.1 . .
C21 C22 H22A 109.5 . .
C21 C22 H22B 109.5 . .
H22A C22 H22B 109.5 . .
C21 C22 H22C 109.5 . .
H22A C22 H22C 109.5 . .
H22B C22 H22C 109.5 . .
C21 C23 H23A 109.5 . .
C21 C23 H23B 109.5 . .
H23A C23 H23B 109.5 . .
C21 C23 H23C 109.5 . .
H23A C23 H23C 109.5 . .
H23B C23 H23C 109.5 . .
C25 C24 Si1 112.1(5) . .
C25 C24 H24A 109.2 . .
Si1 C24 H24A 109.2 . .
C25 C24 H24B 109.2 . .
Si1 C24 H24B 109.2 . .
H24A C24 H24B 107.9 . .
C26 C25 C24 116.2(6) . .
C26 C25 H25A 108.2 . .
C24 C25 H25A 108.2 . .
C26 C25 H25B 108.2 . .
C24 C25 H25B 108.2 . .
H25A C25 H25B 107.4 . .
C25 C26 C27 109.7(5) . .
C25 C26 H26A 109.7 . .
C27 C26 H26A 109.7 . .
C25 C26 H26B 109.7 . .
C27 C26 H26B 109.7 . .
H26A C26 H26B 108.2 . .
C28 C27 C26 113.4(6) . .
C28 C27 H27A 108.9 . .
C26 C27 H27A 108.9 . .
C28 C27 H27B 108.9 . .
C26 C27 H27B 108.9 . .
H27A C27 H27B 107.7 . .
C27 C28 C29 113.9(5) . .
C27 C28 H28A 108.8 . .
C29 C28 H28A 108.8 . .
C27 C28 H28B 108.8 . .
C29 C28 H28B 108.8 . .
H28A C28 H28B 107.7 . .
C30 C29 C28 116.8(5) . .
C30 C29 H29A 108.1 . .
C28 C29 H29A 108.1 . .
C30 C29 H29B 108.1 . .
C28 C29 H29B 108.1 . .
H29A C29 H29B 107.3 . .
C29 C30 C31 114.1(5) . .
C29 C30 H30A 108.7 . .
C31 C30 H30A 108.7 . .
C29 C30 H30B 108.7 . .
C31 C30 H30B 108.7 . .
H30A C30 H30B 107.6 . .
C30 C31 H31A 109.5 . .
C30 C31 H31B 109.5 . .
H31A C31 H31B 109.5 . .
C30 C31 H31C 109.5 . .
H31A C31 H31C 109.5 . .
H31B C31 H31C 109.5 . .
C25' C24' Si1 128.0(12) . .
C25' C24' H24C 105.3 . .
Si1 C24' H24C 105.3 . .
C25' C24' H24D 105.3 . .
Si1 C24' H24D 105.3 . .
H24C C24' H24D 106.0 . .
C26' C25' C24' 114.0(13) . .
C26' C25' H25C 108.8 . .
C24' C25' H25C 108.8 . .
C26' C25' H25D 108.8 . .
C24' C25' H25D 108.8 . .
H25C C25' H25D 107.7 . .
C25' C26' C27' 114.6(10) . .
C25' C26' H26C 108.6 . .
C27' C26' H26C 108.6 . .
C25' C26' H26D 108.6 . .
C27' C26' H26D 108.6 . .
H26C C26' H26D 107.6 . .
C28' C27' C26' 116.1(10) . .
C28' C27' H27C 108.3 . .
C26' C27' H27C 108.3 . .
C28' C27' H27D 108.3 . .
C26' C27' H27D 108.3 . .
H27C C27' H27D 107.4 . .
C27' C28' C29' 116.2(11) . .
C27' C28' H28C 108.2 . .
C29' C28' H28C 108.2 . .
C27' C28' H28D 108.2 . .
C29' C28' H28D 108.2 . .
H28C C28' H28D 107.4 . .
C30' C29' C28' 115.5(10) . .
C30' C29' H29C 108.4 . .
C28' C29' H29C 108.4 . .
C30' C29' H29D 108.4 . .
C28' C29' H29D 108.4 . .
H29C C29' H29D 107.5 . .
C31' C30' C29' 113.1(9) . .
C31' C30' H30C 109.0 . .
C29' C30' H30C 109.0 . .
C31' C30' H30D 109.0 . .
C29' C30' H30D 109.0 . .
H30C C30' H30D 107.8 . .
C30' C31' H31D 109.5 . .
C30' C31' H31E 109.5 . .
H31D C31' H31E 109.5 . .
C30' C31' H31F 109.5 . .
H31D C31' H31F 109.5 . .
H31E C31' H31F 109.5 . .

loop_
_geom_bond_atom_site_label_1
_geom_bond_atom_site_label_2
_geom_bond_distance
_geom_bond_site_symmetry_2
Si1 C17 1.838(3) .
Si1 C24 1.857(6) .
Si1 C18' 1.87(4) .
Si1 C21 1.875(3) .
Si1 C18 1.901(19) .
Si1 C24' 1.906(14) .
C1 C3' 1.278(10) 2_666
C1 C2 1.334(8) .
C1 C16 1.429(3) .
C1 C3 1.462(5) 2_666
C1 C2' 1.535(17) .
C2 C3 1.412(7) .
C2 S1 1.755(9) .
C3 C4 1.404(8) .
C3 C1 1.462(5) 2_666
C4 C5 1.348(13) .
C4 H4 0.9500 .
C5 C6 1.462(8) .
C5 S1 1.738(13) .
C3' C1 1.278(10) 2_666
C3' C2' 1.421(13) .
C3' S1' 1.751(13) .
C2' C4' 1.425(18) .
C4' C5' 1.36(2) .
C4' H4' 0.9500 .
C5' C6' 1.39(2) .
C5' S1' 1.73(3) .
C6 C7 1.351(5) .
C6 S2 1.750(4) .
C7 C8 1.421(4) .
C7 H7 0.9500 .
C8 C15 1.395(4) .
C8 C9 1.418(4) .
C9 C10 1.387(4) .
C9 S2 1.747(3) .
C10 C11 1.391(4) .
C10 H10 0.9500 .
C11 C14 1.416(4) .
C11 C12 1.427(8) .
C12 C13 1.334(9) .
C12 H12 0.9500 .
C13 S3 1.742(4) .
C13 H13 0.9500 .
S3 C14 1.747(4) .
C14 C15 1.389(4) .
C15 H15 0.9500 .
C6' C7' 1.350(11) .
C6' S2' 1.750(12) .
C7' C8' 1.434(10) .
C7' H7' 0.9500 .
C8' C15' 1.396(10) .
C8' C9' 1.420(9) .
C9' C10' 1.385(10) .
C9' S2' 1.747(10) .
C10' C11' 1.390(11) .
C10' H10' 0.9500 .
C11' C14' 1.418(9) .
C11' C12' 1.430(13) .
C12' C13' 1.332(13) .
C12' H12' 0.9500 .
C13' S3' 1.745(11) .
C13' H13' 0.9500 .
S3' C14' 1.748(10) .
C14' C15' 1.394(10) .
C15' H15' 0.9500 .
C16 C17 1.201(4) .
C18 C19 1.514(10) .
C18 C20 1.522(9) .
C18 H18 1.0000 .
C19 H19A 0.9800 .
C19 H19B 0.9800 .
C19 H19C 0.9800 .
C20 H20A 0.9800 .
C20 H20B 0.9800 .
C20 H20C 0.9800 .
C18' C19' 1.516(16) .
C18' C20' 1.528(16) .
C18' H18' 1.0000 .
C19' H19D 0.9800 .
C19' H19E 0.9800 .
C19' H19F 0.9800 .
C20' H20D 0.9800 .
C20' H20E 0.9800 .
C20' H20F 0.9800 .
C21 C22 1.528(4) .
C21 C23 1.538(3) .
C21 H21 1.0000 .
C22 H22A 0.9800 .
C22 H22B 0.9800 .
C22 H22C 0.9800 .
C23 H23A 0.9800 .
C23 H23B 0.9800 .
C23 H23C 0.9800 .
C24 C25 1.534(8) .
C24 H24A 0.9900 .
C24 H24B 0.9900 .
C25 C26 1.491(7) .
C25 H25A 0.9900 .
C25 H25B 0.9900 .
C26 C27 1.559(9) .
C26 H26A 0.9900 .
C26 H26B 0.9900 .
C27 C28 1.523(9) .
C27 H27A 0.9900 .
C27 H27B 0.9900 .
C28 C29 1.524(8) .
C28 H28A 0.9900 .
C28 H28B 0.9900 .
C29 C30 1.487(8) .
C29 H29A 0.9900 .
C29 H29B 0.9900 .
C30 C31 1.494(7) .
C30 H30A 0.9900 .
C30 H30B 0.9900 .
C31 H31A 0.9800 .
C31 H31B 0.9800 .
C31 H31C 0.9800 .
C24' C25' 1.533(13) .
C24' H24C 0.9900 .
C24' H24D 0.9900 .
C25' C26' 1.472(13) .
C25' H25C 0.9900 .
C25' H25D 0.9900 .
C26' C27' 1.554(13) .
C26' H26C 0.9900 .
C26' H26D 0.9900 .
C27' C28' 1.524(15) .
C27' H27C 0.9900 .
C27' H27D 0.9900 .
C28' C29' 1.533(14) .
C28' H28C 0.9900 .
C28' H28D 0.9900 .
C29' C30' 1.509(14) .
C29' H29C 0.9900 .
C29' H29D 0.9900 .
C30' C31' 1.484(12) .
C30' H30C 0.9900 .
C30' H30D 0.9900 .
C31' H31D 0.9800 .
C31' H31E 0.9800 .
C31' H31F 0.9800 .

loop_
_geom_torsion_atom_site_label_1
_geom_torsion_atom_site_label_2
_geom_torsion_atom_site_label_3
_geom_torsion_atom_site_label_4
_geom_torsion
_geom_torsion_site_symmetry_1
_geom_torsion_site_symmetry_4
C16 C1 C2 C3 177.8(14) . .
C3 C1 C2 C3 -1(3) 2_666 .
C16 C1 C2 S1 -2(2) . .
C3 C1 C2 S1 179.7(12) 2_666 .
C1 C2 C3 C4 -179.8(17) . .
S1 C2 C3 C4 0.0(17) . .
C1 C2 C3 C1 1(3) . 2_666
S1 C2 C3 C1 -179.7(8) . 2_666
C2 C3 C4 C5 1.5(18) . .
C1 C3 C4 C5 -178.9(14) 2_666 .
C3 C4 C5 C6 179(2) . .
C3 C4 C5 S1 -2(2) . .
C4 C5 S1 C2 1.9(18) . .
C6 C5 S1 C2 -180(2) . .
C1 C2 S1 C5 179(2) . .
C3 C2 S1 C5 -1.0(17) . .
C1 C3' C2' C4' -177.1(19) 2_666 .
S1' C3' C2' C4' 4(4) . .
C1 C3' C2' C1 1(5) 2_666 .
S1' C3' C2' C1 -177(2) . .
C3' C1 C2' C3' -1(4) 2_666 .
C16 C1 C2' C3' 178(2) . .
C3' C1 C2' C4' 177(4) 2_666 .
C16 C1 C2' C4' -5(6) . .
C3' C2' C4' C5' -2(5) . .
C1 C2' C4' C5' -180(5) . .
C2' C4' C5' C6' -178(10) . .
C2' C4' C5' S1' -2(5) . .
C4' C5' S1' C3' 3(4) . .
C1 C3' S1' C5' 177(2) 2_666 .
C2' C3' S1' C5' -4(3) . .
C4 C5 C6 C7 175(2) . .
S1 C5 C6 C7 -3(4) . .
C4 C5 C6 S2 -5(4) . .
S1 C5 C6 S2 176.4(16) . .
C5 C6 C7 C8 -179(2) . .
S2 C6 C7 C8 1(2) . .
C6 C7 C8 C15 180.0(16) . .
C6 C7 C8 C9 -1.7(16) . .
C15 C8 C9 C10 -2.4(11) . .
C7 C8 C9 C10 179.1(6) . .
C15 C8 C9 S2 179.6(7) . .
C7 C8 C9 S2 1.1(7) . .
C10 C9 S2 C6 -178.2(12) . .
C8 C9 S2 C6 -0.2(12) . .
C7 C6 S2 C9 -0.7(19) . .
C5 C6 S2 C9 -180(2) . .
C8 C9 C10 C11 2.2(13) . .
S2 C9 C10 C11 179.9(9) . .
C9 C10 C11 C14 0.2(18) . .
C9 C10 C11 C12 -178.6(14) . .
C10 C11 C12 C13 178.8(13) . .
C14 C11 C12 C13 -0.1(19) . .
C11 C12 C13 S3 0.0(16) . .
C12 C13 S3 C14 0.(1) . .
C10 C11 C14 C15 -3(2) . .
C12 C11 C14 C15 176.5(14) . .
C10 C11 C14 S3 -178.9(11) . .
C12 C11 C14 S3 0.1(16) . .
C13 S3 C14 C15 -176.3(13) . .
C13 S3 C14 C11 0.0(11) . .
C11 C14 C15 C8 2.3(18) . .
S3 C14 C15 C8 178.2(10) . .
C9 C8 C15 C14 0.1(13) . .
C7 C8 C15 C14 178.3(9) . .
C4' C5' C6' C7' 174(12) . .
S1' C5' C6' C7' -1(22) . .
C4' C5' C6' S2' -6(18) . .
S1' C5' C6' S2' 179(7) . .
C5' C6' C7' C8' 179(13) . .
S2' C6' C7' C8' -1(14) . .
C6' C7' C8' C15' -178(10) . .
C6' C7' C8' C9' 8(10) . .
C15' C8' C9' C10' 8(7) . .
C7' C8' C9' C10' -177(5) . .
C15' C8' C9' S2' 174(4) . .
C7' C8' C9' S2' -11(5) . .
C10' C9' S2' C6' 174(8) . .
C8' C9' S2' C6' 9(7) . .
C7' C6' S2' C9' -5(11) . .
C5' C6' S2' C9' 175(13) . .
C8' C9' C10' C11' -2(9) . .
S2' C9' C10' C11' -165(5) . .
C9' C10' C11' C14' -6(11) . .
C9' C10' C11' C12' -169(7) . .
C10' C11' C12' C13' 173(7) . .
C14' C11' C12' C13' 8(9) . .
C11' C12' C13' S3' -7(6) . .
C12' C13' S3' C14' 3(5) . .
C10' C11' C14' C15' 7(12) . .
C12' C11' C14' C15' 173(8) . .
C10' C11' C14' S3' -172(7) . .
C12' C11' C14' S3' -6(9) . .
C13' S3' C14' C15' -177(8) . .
C13' S3' C14' C11' 2(7) . .
C11' C14' C15' C8' -1(12) . .
S3' C14' C15' C8' 178(6) . .
C9' C8' C15' C14' -7(8) . .
C7' C8' C15' C14' 180(6) . .
C17 Si1 C18' C19' 85(3) . .
C21 Si1 C18' C19' -30(3) . .
C24' Si1 C18' C19' -153(3) . .
C17 Si1 C18' C20' -46(2) . .
C21 Si1 C18' C20' -160.5(19) . .
C24' Si1 C18' C20' 76(3) . .
C17 Si1 C21 C22 53.1(2) . .
C24 Si1 C21 C22 -65.0(5) . .
C18' Si1 C21 C22 164.0(12) . .
C18 Si1 C21 C22 172.5(5) . .
C24' Si1 C21 C22 -61.6(10) . .
C17 Si1 C21 C23 178.6(2) . .
C24 Si1 C21 C23 60.5(5) . .
C18' Si1 C21 C23 -70.5(12) . .
C18 Si1 C21 C23 -62.0(5) . .
C24' Si1 C21 C23 63.9(10) . .
C17 Si1 C24 C25 52.1(8) . .
C21 Si1 C24 C25 171.7(6) . .
C18 Si1 C24 C25 -64.7(9) . .
Si1 C24 C25 C26 -172.2(6) . .
C24 C25 C26 C27 -174.2(8) . .
C25 C26 C27 C28 175.4(6) . .
C26 C27 C28 C29 -178.4(5) . .
C27 C28 C29 C30 -171.0(5) . .
C28 C29 C30 C31 178.1(5) . .
Si1 C24' C25' C26' -58(3) . .
C24' C25' C26' C27' -169.3(13) . .
C25' C26' C27' C28' -61.2(18) . .
C26' C27' C28' C29' -173.2(15) . .
C27' C28' C29' C30' 165.6(14) . .
C28' C29' C30' C31' 177.2(14) . .
